data_7127496
loop_
_publ_author_name
'Chen, Hong'
'Liu, Peng-Fei'
'Lin, Hua'
'Wu, Xin-Tao'

_publ_section_title
;
 A new type of novel salt-inclusion chalcogenide with ultralow thermal
 conductivity.
;
_journal_issue 96
_journal_name_full 'Chemical communications (Cambridge, England)'
_journal_page_first 15149
_journal_page_last 15152
_journal_paper_doi 10.1039/d0cc06306a
_journal_volume 56
_journal_year 2020
_chemical_formula_sum 'Cl Ho23 Mn7 Rb6 Se44'
_chemical_formula_weight 8200.48
_space_group_crystal_system trigonal
_space_group_IT_number 166
_space_group_name_Hall '-R 3 2"'
_space_group_name_H-M_alt 'R -3 m :H'
_audit_creation_method SHELXL-2014/7
_audit_update_record
;
2020-09-14 deposited with the CCDC.	2020-11-06 downloaded from the CCDC.
;
_cell_angle_alpha 90
_cell_angle_beta 90
_cell_angle_gamma 120
_cell_formula_units_Z 3
_cell_length_a 20.0423(4)
_cell_length_b 20.0423(4)
_cell_length_c 19.6668(8)
_cell_measurement_reflns_used 5943
_cell_measurement_temperature 293(2)
_cell_measurement_theta_max 27.4565
_cell_measurement_theta_min 3.1306
_cell_volume 6841.6(3)
_computing_structure_refinement 'SHELXL-2014/7 (Sheldrick, 2014)'
_diffrn_ambient_temperature 293(2)
_diffrn_detector_area_resol_mean 28.5714
_diffrn_measured_fraction_theta_full 0.983
_diffrn_measured_fraction_theta_max 0.983
_diffrn_measurement_device_type Saturn70
_diffrn_measurement_method CCD_Profile_fitting
_diffrn_radiation_type MoK\a
_diffrn_radiation_wavelength 0.71073
_diffrn_reflns_av_R_equivalents 0.1060
_diffrn_reflns_av_unetI/netI 0.0477
_diffrn_reflns_Laue_measured_fraction_full 0.983
_diffrn_reflns_Laue_measured_fraction_max 0.983
_diffrn_reflns_limit_h_max 21
_diffrn_reflns_limit_h_min -23
_diffrn_reflns_limit_k_max 23
_diffrn_reflns_limit_k_min -22
_diffrn_reflns_limit_l_max 23
_diffrn_reflns_limit_l_min -20
_diffrn_reflns_number 14572
_diffrn_reflns_point_group_measured_fraction_full 0.983
_diffrn_reflns_point_group_measured_fraction_max 0.983
_diffrn_reflns_theta_full 25.000
_diffrn_reflns_theta_max 25.000
_diffrn_reflns_theta_min 2.565
_exptl_absorpt_coefficient_mu 41.383
_exptl_absorpt_correction_T_max 1.0000
_exptl_absorpt_correction_T_min 0.4397
_exptl_absorpt_correction_type multi-scan
_exptl_crystal_colour Red
_exptl_crystal_density_diffrn 5.971
_exptl_crystal_description Plate
_exptl_crystal_F_000 10353
_exptl_crystal_size_max 0.1300
_exptl_crystal_size_mid 0.1200
_exptl_crystal_size_min 0.0900
_refine_diff_density_max 4.602
_refine_diff_density_min -4.009
_refine_diff_density_rms 0.443
_refine_ls_extinction_method none
_refine_ls_goodness_of_fit_ref 1.022
_refine_ls_hydrogen_treatment undef
_refine_ls_matrix_type full
_refine_ls_number_parameters 78
_refine_ls_number_reflns 1449
_refine_ls_number_restraints 1
_refine_ls_restrained_S_all 1.022
_refine_ls_R_factor_all 0.0366
_refine_ls_R_factor_gt 0.0334
_refine_ls_shift/su_max 0.001
_refine_ls_shift/su_mean 0.000
_refine_ls_structure_factor_coef Fsqd
_refine_ls_weighting_details 'w=1/[\s^2^(Fo^2^)+(0.0411P)^2^] where P=(Fo^2^+2Fc^2^)/3'
_refine_ls_weighting_scheme calc
_refine_ls_wR_factor_gt 0.0719
_refine_ls_wR_factor_ref 0.0734
_reflns_Friedel_coverage 0.000
_reflns_number_gt 1301
_reflns_number_total 1449
_reflns_threshold_expression 'I > 2\s(I)'
_cod_data_source_file d0cc06306a2.cif
_cod_data_source_block '[Rb6Cl][Ho23Mn7Se44]'
_cod_depositor_comments
;
The following automatic conversions were performed:

data item '_exptl_absorpt_correction_type' value 'Multi-scan' was
changed to 'multi-scan' in accordance with the
/home/data/users/saulius/crontab/automatic-downloads/rss-feeds/RSC/lib/dictionaries/cif_core.dic
dictionary named 'cif_core.dic' version 2.4.2 last updated on
2011-04-26.

Automatic conversion script
Id: cif_fix_values 7556 2019-12-06 15:28:31Z antanas 
;
_cod_original_cell_volume 6841.6(4)
_cod_database_code 7127496
_shelx_shelxl_version_number 2014/7
_shelx_space_group_comment
;
The symmetry employed for this shelxl refinement is uniquely defined
by the following loop, which should always be used as a source of
symmetry information in preference to the above space-group names.
They are only intended as comments.
;

loop_
_space_group_symop_operation_xyz
'x, y, z'
'-y, x-y, z'
'-x+y, -x, z'
'y, x, -z'
'x-y, -y, -z'
'-x, -x+y, -z'
'x+2/3, y+1/3, z+1/3'
'-y+2/3, x-y+1/3, z+1/3'
'-x+y+2/3, -x+1/3, z+1/3'
'y+2/3, x+1/3, -z+1/3'
'x-y+2/3, -y+1/3, -z+1/3'
'-x+2/3, -x+y+1/3, -z+1/3'
'x+1/3, y+2/3, z+2/3'
'-y+1/3, x-y+2/3, z+2/3'
'-x+y+1/3, -x+2/3, z+2/3'
'y+1/3, x+2/3, -z+2/3'
'x-y+1/3, -y+2/3, -z+2/3'
'-x+1/3, -x+y+2/3, -z+2/3'
'-x, -y, -z'
'y, -x+y, -z'
'x-y, x, -z'
'-y, -x, z'
'-x+y, y, z'
'x, x-y, z'
'-x+2/3, -y+1/3, -z+1/3'
'y+2/3, -x+y+1/3, -z+1/3'
'x-y+2/3, x+1/3, -z+1/3'
'-y+2/3, -x+1/3, z+1/3'
'-x+y+2/3, y+1/3, z+1/3'
'x+2/3, x-y+1/3, z+1/3'
'-x+1/3, -y+2/3, -z+2/3'
'y+1/3, -x+y+2/3, -z+2/3'
'x-y+1/3, x+2/3, -z+2/3'
'-y+1/3, -x+2/3, z+2/3'
'-x+y+1/3, y+2/3, z+2/3'
'x+1/3, x-y+2/3, z+2/3'

loop_
_atom_site_label
_atom_site_type_symbol
_atom_site_fract_x
_atom_site_fract_y
_atom_site_fract_z
_atom_site_U_iso_or_equiv
_atom_site_adp_type
_atom_site_occupancy
_atom_site_site_symmetry_order
_atom_site_calc_flag
_atom_site_refinement_flags_posn
_atom_site_refinement_flags_adp
_atom_site_refinement_flags_occupancy
_atom_site_disorder_assembly
_atom_site_disorder_group
Ho1 Ho 0.46676(4) 0.3333 0.3333 0.0115(2) Uani 0.43859(18) 2 d S T P A 1
Mn1 Mn 0.46676(4) 0.3333 0.3333 0.0115(2) Uani 0.56141(18) 2 d S T P A 2
Ho2 Ho 0.3333 0.26658(3) 0.1667 0.01097(18) Uani 0.69982(18) 2 d S T P A 1
Mn2 Mn 0.3333 0.26658(3) 0.1667 0.01097(18) Uani 0.30018(18) 2 d S T P A 2
Ho3 Ho 0.12990(3) 0.06495(2) 0.17196(3) 0.01082(18) Uani 0.69492(18) 2 d S T P A 1
Mn3 Mn 0.12990(3) 0.06495(2) 0.17196(3) 0.01082(18) Uani 0.30508(18) 2 d S T P A 2
Ho4 Ho 0.26437(2) 0.3333 0.3333 0.00871(16) Uani 1 2 d S T P A .
Ho5 Ho 0.13672(2) 0.27344(3) 0.16624(2) 0.00980(16) Uani 1 2 d S T P A .
Se1 Se 0.20175(4) 0.20232(4) 0.24731(4) 0.0124(2) Uani 1 1 d . . . . .
Se2 Se 0.13180(3) 0.26361(6) 0.41613(4) 0.0118(3) Uani 1 2 d S T P . .
Se3 Se 0.40028(4) 0.39692(4) 0.25272(3) 0.0119(2) Uani 1 1 d . . . . .
Se4 Se 0.0000 0.0000 0.25137(9) 0.0165(4) Uani 1 6 d S T P . .
Se5 Se 0.06734(3) 0.13468(6) 0.08393(5) 0.0127(3) Uani 1 2 d S T P . .
Se6 Se 0.40704(6) 0.20352(3) 0.24778(4) 0.0123(3) Uani 1 2 d S T P . .
Rb1 Rb 0.16142(7) 0.08071(4) 0.39827(7) 0.0394(3) Uani 1 2 d S T P A .
Cl1 Cl 0.0000 0.0000 0.5000 0.0368(18) Uani 1 12 d S T P . .

loop_
_atom_site_aniso_label
_atom_site_aniso_U_11
_atom_site_aniso_U_22
_atom_site_aniso_U_33
_atom_site_aniso_U_23
_atom_site_aniso_U_13
_atom_site_aniso_U_12
Ho1 0.0133(3) 0.0123(4) 0.0086(4) 0.0002(3) 0.00009(15) 0.0062(2)
Mn1 0.0133(3) 0.0123(4) 0.0086(4) 0.0002(3) 0.00009(15) 0.0062(2)
Ho2 0.0082(3) 0.0128(3) 0.0104(3) 0.00026(12) 0.0005(2) 0.00412(16)
Mn2 0.0082(3) 0.0128(3) 0.0104(3) 0.00026(12) 0.0005(2) 0.00412(16)
Ho3 0.0106(3) 0.0096(3) 0.0127(3) 0.00024(11) 0.0005(2) 0.00528(17)
Mn3 0.0106(3) 0.0096(3) 0.0127(3) 0.00024(11) 0.0005(2) 0.00528(17)
Ho4 0.0080(2) 0.0100(3) 0.0087(3) -0.00157(18) -0.00078(9) 0.00502(13)
Ho5 0.0093(2) 0.0106(3) 0.0099(3) -0.00010(18) -0.00005(9) 0.00531(13)
Se1 0.0151(4) 0.0106(4) 0.0115(5) -0.0023(3) -0.0024(3) 0.0064(3)
Se2 0.0108(4) 0.0118(5) 0.0131(6) 0.0005(4) 0.0002(2) 0.0059(3)
Se3 0.0107(4) 0.0118(4) 0.0125(5) 0.0013(3) 0.0029(3) 0.0051(3)
Se4 0.0170(6) 0.0170(6) 0.0155(10) 0.000 0.000 0.0085(3)
Se5 0.0116(4) 0.0142(6) 0.0132(6) 0.0024(4) 0.0012(2) 0.0071(3)
Se6 0.0143(6) 0.0102(4) 0.0138(6) -0.0018(2) -0.0036(4) 0.0071(3)
Rb1 0.0289(7) 0.0430(6) 0.0415(8) 0.0061(3) 0.0122(6) 0.0145(3)
Cl1 0.033(3) 0.033(3) 0.045(5) 0.000 0.000 0.0164(13)

loop_
_atom_type_symbol
_atom_type_description
_atom_type_scat_dispersion_real
_atom_type_scat_dispersion_imag
_atom_type_scat_source
Rb Rb -0.9393 2.9676 'International Tables Vol C Tables 4.2.6.8 and 6.1.1.4'
Mn Mn 0.3368 0.7283 'International Tables Vol C Tables 4.2.6.8 and 6.1.1.4'
Se Se -0.0929 2.2259 'International Tables Vol C Tables 4.2.6.8 and 6.1.1.4'
Ho Ho -0.2175 4.6783 'International Tables Vol C Tables 4.2.6.8 and 6.1.1.4'
Cl Cl 0.1484 0.1585 'International Tables Vol C Tables 4.2.6.8 and 6.1.1.4'

loop_
_geom_angle_atom_site_label_1
_geom_angle_atom_site_label_2
_geom_angle_atom_site_label_3
_geom_angle
_geom_angle_site_symmetry_1
_geom_angle_site_symmetry_3
_geom_angle_publ_flag
Se3 Ho1 Se3 88.88(3) 17 . ?
Se3 Ho1 Se6 92.84(3) 17 . ?
Se3 Ho1 Se6 90.18(2) . . ?
Se3 Ho1 Se6 90.18(2) 17 32 ?
Se3 Ho1 Se6 92.84(3) . 32 ?
Se6 Ho1 Se6 175.76(4) . 32 ?
Se3 Ho1 Se5 89.98(2) 17 8 ?
Se3 Ho1 Se5 178.82(3) . 8 ?
Se6 Ho1 Se5 89.55(2) . 8 ?
Se6 Ho1 Se5 87.48(3) 32 8 ?
Se3 Ho1 Se5 178.82(3) 17 27 ?
Se3 Ho1 Se5 89.98(2) . 27 ?
Se6 Ho1 Se5 87.49(3) . 27 ?
Se6 Ho1 Se5 89.55(2) 32 27 ?
Se5 Ho1 Se5 91.16(4) 8 27 ?
Se3 Mn1 Se3 88.88(3) 17 . ?
Se3 Mn1 Se6 92.84(3) 17 . ?
Se3 Mn1 Se6 90.18(2) . . ?
Se3 Mn1 Se6 90.18(2) 17 32 ?
Se3 Mn1 Se6 92.84(3) . 32 ?
Se6 Mn1 Se6 175.76(4) . 32 ?
Se3 Mn1 Se5 89.98(2) 17 8 ?
Se3 Mn1 Se5 178.82(3) . 8 ?
Se6 Mn1 Se5 89.55(2) . 8 ?
Se6 Mn1 Se5 87.48(3) 32 8 ?
Se3 Mn1 Se5 178.82(3) 17 27 ?
Se3 Mn1 Se5 89.98(2) . 27 ?
Se6 Mn1 Se5 87.49(3) . 27 ?
Se6 Mn1 Se5 89.55(2) 32 27 ?
Se5 Mn1 Se5 91.16(4) 8 27 ?
Se1 Ho2 Se1 178.73(3) . 12 ?
Se1 Ho2 Se3 89.34(2) . . ?
Se1 Ho2 Se3 89.78(2) 12 . ?
Se1 Ho2 Se3 89.78(2) . 12 ?
Se1 Ho2 Se3 89.34(2) 12 12 ?
Se3 Ho2 Se3 93.19(3) . 12 ?
Se1 Ho2 Se6 87.62(3) . 25 ?
Se1 Ho2 Se6 93.27(3) 12 25 ?
Se3 Ho2 Se6 176.78(2) . 25 ?
Se3 Ho2 Se6 87.88(2) 12 25 ?
Se1 Ho2 Se6 93.27(3) . . ?
Se1 Ho2 Se6 87.62(3) 12 . ?
Se3 Ho2 Se6 87.88(2) . . ?
Se3 Ho2 Se6 176.78(2) 12 . ?
Se6 Ho2 Se6 91.20(3) 25 . ?
Se1 Mn2 Se1 178.73(3) . 12 ?
Se1 Mn2 Se3 89.34(2) . . ?
Se1 Mn2 Se3 89.78(2) 12 . ?
Se1 Mn2 Se3 89.78(2) . 12 ?
Se1 Mn2 Se3 89.34(2) 12 12 ?
Se3 Mn2 Se3 93.19(3) . 12 ?
Se1 Mn2 Se6 87.62(3) . 25 ?
Se1 Mn2 Se6 93.27(3) 12 25 ?
Se3 Mn2 Se6 176.78(2) . 25 ?
Se3 Mn2 Se6 87.88(2) 12 25 ?
Se1 Mn2 Se6 93.27(3) . . ?
Se1 Mn2 Se6 87.62(3) 12 . ?
Se3 Mn2 Se6 87.88(2) . . ?
Se3 Mn2 Se6 176.78(2) 12 . ?
Se6 Mn2 Se6 91.20(3) 25 . ?
Se4 Ho3 Se1 93.70(3) . . ?
Se4 Ho3 Se1 93.70(3) . 24 ?
Se1 Ho3 Se1 92.79(3) . 24 ?
Se4 Ho3 Se6 177.67(4) . 25 ?
Se1 Ho3 Se6 87.90(2) . 25 ?
Se1 Ho3 Se6 87.90(2) 24 25 ?
Se4 Ho3 Se5 91.86(3) . 3 ?
Se1 Ho3 Se5 174.17(3) . 3 ?
Se1 Ho3 Se5 88.61(2) 24 3 ?
Se6 Ho3 Se5 86.49(2) 25 3 ?
Se4 Ho3 Se5 91.86(3) . . ?
Se1 Ho3 Se5 88.61(2) . . ?
Se1 Ho3 Se5 174.17(3) 24 . ?
Se6 Ho3 Se5 86.49(2) 25 . ?
Se5 Ho3 Se5 89.46(4) 3 . ?
Se4 Ho3 Ho3 44.61(2) . 3 ?
Se1 Ho3 Ho3 138.301(17) . 3 ?
Se1 Ho3 Ho3 91.294(16) 24 3 ?
Se6 Ho3 Ho3 133.731(15) 25 3 ?
Se5 Ho3 Ho3 47.251(16) 3 3 ?
Se5 Ho3 Ho3 91.432(19) . 3 ?
Se4 Ho3 Ho3 44.61(2) . 2 ?
Se1 Ho3 Ho3 91.294(16) . 2 ?
Se1 Ho3 Ho3 138.302(17) 24 2 ?
Se6 Ho3 Ho3 133.729(15) 25 2 ?
Se5 Ho3 Ho3 91.431(19) 3 2 ?
Se5 Ho3 Ho3 47.252(16) . 2 ?
Ho3 Ho3 Ho3 60.0 3 2 ?
Se4 Ho3 Rb1 62.30(3) . . ?
Se1 Ho3 Rb1 54.692(18) . . ?
Se1 Ho3 Rb1 54.694(18) 24 . ?
Se6 Ho3 Rb1 120.03(3) 25 . ?
Se5 Ho3 Rb1 130.05(2) 3 . ?
Se5 Ho3 Rb1 130.05(2) . . ?
Ho3 Ho3 Rb1 96.067(15) 3 . ?
Ho3 Ho3 Rb1 96.067(15) 2 . ?
Se4 Mn3 Se1 93.70(3) . . ?
Se4 Mn3 Se1 93.70(3) . 24 ?
Se1 Mn3 Se1 92.79(3) . 24 ?
Se4 Mn3 Se6 177.67(4) . 25 ?
Se1 Mn3 Se6 87.90(2) . 25 ?
Se1 Mn3 Se6 87.90(2) 24 25 ?
Se4 Mn3 Se5 91.86(3) . 3 ?
Se1 Mn3 Se5 174.17(3) . 3 ?
Se1 Mn3 Se5 88.61(2) 24 3 ?
Se6 Mn3 Se5 86.49(2) 25 3 ?
Se4 Mn3 Se5 91.86(3) . . ?
Se1 Mn3 Se5 88.61(2) . . ?
Se1 Mn3 Se5 174.17(3) 24 . ?
Se6 Mn3 Se5 86.49(2) 25 . ?
Se5 Mn3 Se5 89.46(4) 3 . ?
Se2 Ho4 Se2 92.03(3) 31 . ?
Se2 Ho4 Se1 90.79(2) 31 . ?
Se2 Ho4 Se1 90.83(3) . . ?
Se2 Ho4 Se1 90.83(3) 31 17 ?
Se2 Ho4 Se1 90.79(2) . 17 ?
Se1 Ho4 Se1 177.66(3) . 17 ?
Se2 Ho4 Se3 91.21(2) 31 . ?
Se2 Ho4 Se3 176.54(2) . . ?
Se1 Ho4 Se3 87.92(2) . . ?
Se1 Ho4 Se3 90.37(2) 17 . ?
Se2 Ho4 Se3 176.54(2) 31 17 ?
Se2 Ho4 Se3 91.21(2) . 17 ?
Se1 Ho4 Se3 90.365(19) . 17 ?
Se1 Ho4 Se3 87.92(2) 17 17 ?
Se3 Ho4 Se3 85.58(3) . 17 ?
Se2 Ho4 Ho4 46.017(14) 31 31 ?
Se2 Ho4 Ho4 46.015(14) . 31 ?
Se1 Ho4 Ho4 91.168(15) . 31 ?
Se1 Ho4 Ho4 91.170(15) 17 31 ?
Se3 Ho4 Ho4 137.209(15) . 31 ?
Se3 Ho4 Ho4 137.210(15) 17 31 ?
Se2 Ho4 Ho5 44.83(2) 31 . ?
Se2 Ho4 Ho5 91.325(19) . . ?
Se1 Ho4 Ho5 45.971(15) . . ?
Se1 Ho4 Ho5 135.659(17) 17 . ?
Se3 Ho4 Ho5 90.122(14) . . ?
Se3 Ho4 Ho5 136.290(15) 17 . ?
Ho4 Ho4 Ho5 60.398(6) 31 . ?
Se2 Ho4 Ho5 91.328(19) 31 31 ?
Se2 Ho4 Ho5 44.83(2) . 31 ?
Se1 Ho4 Ho5 135.657(17) . 31 ?
Se1 Ho4 Ho5 45.970(15) 17 31 ?
Se3 Ho4 Ho5 136.291(15) . 31 ?
Se3 Ho4 Ho5 90.122(14) 17 31 ?
Ho4 Ho4 Ho5 60.400(6) 31 31 ?
Ho5 Ho4 Ho5 120.798(12) . 31 ?
Se2 Ho4 Rb1 60.02(2) 31 32 ?
Se2 Ho4 Rb1 129.90(3) . 32 ?
Se1 Ho4 Rb1 126.73(2) . 32 ?
Se1 Ho4 Rb1 52.97(2) 17 32 ?
Se3 Ho4 Rb1 53.08(2) . 32 ?
Se3 Ho4 Rb1 116.80(2) 17 32 ?
Ho4 Ho4 Rb1 95.857(15) 31 32 ?
Ho5 Ho4 Rb1 94.030(16) . 32 ?
Ho5 Ho4 Rb1 91.749(19) 31 32 ?
Se2 Ho4 Rb1 129.90(3) 31 . ?
Se2 Ho4 Rb1 60.02(2) . . ?
Se1 Ho4 Rb1 52.97(2) . . ?
Se1 Ho4 Rb1 126.73(2) 17 . ?
Se3 Ho4 Rb1 116.80(2) . . ?
Se3 Ho4 Rb1 53.08(2) 17 . ?
Ho4 Ho4 Rb1 95.855(15) 31 . ?
Ho5 Ho4 Rb1 91.748(19) . . ?
Ho5 Ho4 Rb1 94.030(16) 31 . ?
Rb1 Ho4 Rb1 168.29(3) 32 . ?
Se2 Ho5 Se3 94.25(2) 31 12 ?
Se2 Ho5 Se3 94.26(2) 31 26_455 ?
Se3 Ho5 Se3 92.39(3) 12 26_455 ?
Se2 Ho5 Se1 90.97(2) 31 23 ?
Se3 Ho5 Se1 174.61(3) 12 23 ?
Se3 Ho5 Se1 88.57(2) 26_455 23 ?
Se2 Ho5 Se1 90.96(2) 31 . ?
Se3 Ho5 Se1 88.57(2) 12 . ?
Se3 Ho5 Se1 174.61(3) 26_455 . ?
Se1 Ho5 Se1 89.99(3) 23 . ?
Se2 Ho5 Se5 177.52(3) 31 . ?
Se3 Ho5 Se5 87.46(2) 12 . ?
Se3 Ho5 Se5 87.46(2) 26_455 . ?
Se1 Ho5 Se5 87.28(2) 23 . ?
Se1 Ho5 Se5 87.28(2) . . ?
Se2 Ho5 Ho4 45.338(14) 31 . ?
Se3 Ho5 Ho4 92.745(15) 12 . ?
Se3 Ho5 Ho4 139.54(2) 26_455 . ?
Se1 Ho5 Ho4 89.958(17) 23 . ?
Se1 Ho5 Ho4 45.632(15) . . ?
Se5 Ho5 Ho4 132.852(16) . . ?
Se2 Ho5 Ho4 45.341(14) 31 31 ?
Se3 Ho5 Ho4 139.54(2) 12 31 ?
Se3 Ho5 Ho4 92.744(15) 26_455 31 ?
Se1 Ho5 Ho4 45.635(15) 23 31 ?
Se1 Ho5 Ho4 89.955(18) . 31 ?
Se5 Ho5 Ho4 132.853(16) . 31 ?
Ho4 Ho5 Ho4 59.202(12) . 31 ?
Se2 Ho5 Rb1 62.73(2) 31 15_554 ?
Se3 Ho5 Rb1 54.706(18) 12 15_554 ?
Se3 Ho5 Rb1 54.710(18) 26_455 15_554 ?
Se1 Ho5 Rb1 129.506(17) 23 15_554 ?
Se1 Ho5 Rb1 129.502(17) . 15_554 ?
Se5 Ho5 Rb1 119.75(3) . 15_554 ?
Ho4 Ho5 Rb1 97.635(16) . 15_554 ?
Ho4 Ho5 Rb1 97.637(16) 31 15_554 ?
Mn2 Se1 Mn3 93.20(2) . . ?
Ho2 Se1 Ho3 93.20(2) . . ?
Mn2 Se1 Ho4 91.91(2) . . ?
Ho2 Se1 Ho4 91.91(2) . . ?
Mn3 Se1 Ho4 174.62(3) . . ?
Ho3 Se1 Ho4 174.62(3) . . ?
Mn2 Se1 Ho5 90.82(2) . . ?
Ho2 Se1 Ho5 90.82(2) . . ?
Mn3 Se1 Ho5 93.24(2) . . ?
Ho3 Se1 Ho5 93.24(2) . . ?
Ho4 Se1 Ho5 88.40(2) . . ?
Mn2 Se1 Rb1 127.77(3) . . ?
Ho2 Se1 Rb1 127.77(3) . . ?
Mn3 Se1 Rb1 86.62(2) . . ?
Ho3 Se1 Rb1 86.62(2) . . ?
Ho4 Se1 Rb1 88.90(2) . . ?
Ho5 Se1 Rb1 141.38(3) . . ?
Ho5 Se2 Ho4 89.83(2) 31 31 ?
Ho5 Se2 Ho4 89.83(2) 31 . ?
Ho4 Se2 Ho4 87.97(3) 31 . ?
Ho5 Se2 Rb1 133.56(3) 31 2 ?
Ho4 Se2 Rb1 82.47(2) 31 2 ?
Ho4 Se2 Rb1 135.17(4) . 2 ?
Ho5 Se2 Rb1 133.56(3) 31 . ?
Ho4 Se2 Rb1 135.17(4) 31 . ?
Ho4 Se2 Rb1 82.47(2) . . ?
Rb1 Se2 Rb1 74.45(4) 2 . ?
Ho5 Se2 Rb1 79.53(3) 31 21_556 ?
Ho4 Se2 Rb1 134.993(15) 31 21_556 ?
Ho4 Se2 Rb1 134.991(15) . 21_556 ?
Rb1 Se2 Rb1 74.51(3) 2 21_556 ?
Rb1 Se2 Rb1 74.51(3) . 21_556 ?
Mn1 Se3 Ho5 92.92(2) . 27 ?
Ho1 Se3 Ho5 92.92(2) . 27 ?
Ho1 Se3 Ho2 91.88(2) . . ?
Ho5 Se3 Ho2 90.633(19) 27 . ?
Mn1 Se3 Mn2 91.88(2) . . ?
Ho5 Se3 Mn2 90.633(19) 27 . ?
Mn1 Se3 Ho4 92.77(2) . . ?
Ho1 Se3 Ho4 92.77(2) . . ?
Ho5 Se3 Ho4 174.09(3) 27 . ?
Ho2 Se3 Ho4 90.797(19) . . ?
Mn2 Se3 Ho4 90.797(19) . . ?
Mn1 Se3 Rb1 128.61(3) . 32 ?
Ho1 Se3 Rb1 128.61(3) . 32 ?
Ho5 Se3 Rb1 86.53(2) 27 32 ?
Ho2 Se3 Rb1 139.49(3) . 32 ?
Mn2 Se3 Rb1 139.49(3) . 32 ?
Ho4 Se3 Rb1 88.66(2) . 32 ?
Mn3 Se4 Mn3 90.78(4) 3 2 ?
Ho3 Se4 Ho3 90.78(4) 3 2 ?
Ho3 Se4 Ho3 90.78(4) 3 . ?
Ho3 Se4 Ho3 90.78(4) 2 . ?
Mn3 Se4 Mn3 90.78(4) 3 . ?
Mn3 Se4 Mn3 90.78(4) 2 . ?
Mn3 Se4 Rb1 134.021(15) 3 . ?
Ho3 Se4 Rb1 134.021(15) 3 . ?
Mn3 Se4 Rb1 134.021(15) 2 . ?
Ho3 Se4 Rb1 134.021(15) 2 . ?
Ho3 Se4 Rb1 80.59(2) . . ?
Mn3 Se4 Rb1 80.59(2) . . ?
Mn3 Se4 Rb1 134.021(15) 3 2 ?
Ho3 Se4 Rb1 134.021(15) 3 2 ?
Mn3 Se4 Rb1 80.59(2) 2 2 ?
Ho3 Se4 Rb1 80.59(2) 2 2 ?
Ho3 Se4 Rb1 134.021(15) . 2 ?
Mn3 Se4 Rb1 134.021(15) . 2 ?
Rb1 Se4 Rb1 74.16(4) . 2 ?
Mn3 Se4 Rb1 80.59(2) 3 3 ?
Ho3 Se4 Rb1 80.59(2) 3 3 ?
Mn3 Se4 Rb1 134.021(15) 2 3 ?
Ho3 Se4 Rb1 134.021(15) 2 3 ?
Ho3 Se4 Rb1 134.020(15) . 3 ?
Mn3 Se4 Rb1 134.020(15) . 3 ?
Rb1 Se4 Rb1 74.16(4) . 3 ?
Rb1 Se4 Rb1 74.16(4) 2 3 ?
Mn1 Se5 Mn1 90.05(3) 26_455 15_554 ?
Ho1 Se5 Ho1 90.05(3) 26_455 15_554 ?
Mn1 Se5 Mn3 92.224(11) 26_455 2 ?
Mn1 Se5 Mn3 177.69(3) 15_554 2 ?
Ho1 Se5 Ho3 92.224(11) 26_455 2 ?
Ho1 Se5 Ho3 177.69(3) 15_554 2 ?
Mn1 Se5 Mn3 177.69(3) 26_455 . ?
Mn1 Se5 Mn3 92.226(12) 15_554 . ?
Mn3 Se5 Mn3 85.49(3) 2 . ?
Ho1 Se5 Ho3 177.69(3) 26_455 . ?
Ho1 Se5 Ho3 92.226(12) 15_554 . ?
Ho3 Se5 Ho3 85.49(3) 2 . ?
Mn1 Se5 Ho5 89.62(3) 26_455 . ?
Ho1 Se5 Ho5 89.62(3) 26_455 . ?
Mn1 Se5 Ho5 89.62(3) 15_554 . ?
Ho1 Se5 Ho5 89.62(3) 15_554 . ?
Mn3 Se5 Ho5 90.77(2) 2 . ?
Ho3 Se5 Ho5 90.77(2) 2 . ?
Mn3 Se5 Ho5 90.77(2) . . ?
Ho3 Se5 Ho5 90.77(2) . . ?
Mn1 Se6 Mn1 90.78(3) . 33_545 ?
Ho1 Se6 Ho1 90.78(3) . 33_545 ?
Mn1 Se6 Mn3 93.79(3) . 25 ?
Mn1 Se6 Mn3 93.79(3) 33_545 25 ?
Ho1 Se6 Ho3 93.79(3) . 25 ?
Ho1 Se6 Ho3 93.79(3) 33_545 25 ?
Mn1 Se6 Mn2 174.88(4) . 25 ?
Mn1 Se6 Mn2 89.991(14) 33_545 25 ?
Mn3 Se6 Mn2 91.21(2) 25 25 ?
Ho1 Se6 Ho2 174.88(4) . 25 ?
Ho1 Se6 Ho2 89.991(14) 33_545 25 ?
Ho3 Se6 Ho2 91.21(2) 25 25 ?
Mn1 Se6 Mn2 89.991(14) . . ?
Mn1 Se6 Mn2 174.88(4) 33_545 . ?
Mn3 Se6 Mn2 91.20(2) 25 . ?
Mn2 Se6 Mn2 88.80(3) 25 . ?
Ho1 Se6 Ho2 89.991(14) . . ?
Ho1 Se6 Ho2 174.88(4) 33_545 . ?
Ho3 Se6 Ho2 91.20(2) 25 . ?
Ho2 Se6 Ho2 88.80(3) 25 . ?
Cl1 Rb1 Se1 128.76(3) . 24 ?
Cl1 Rb1 Se1 128.76(3) . . ?
Se1 Rb1 Se1 67.37(3) 24 . ?
Cl1 Rb1 Se3 128.72(3) . 33_545 ?
Se1 Rb1 Se3 66.59(2) 24 33_545 ?
Se1 Rb1 Se3 102.52(3) . 33_545 ?
Cl1 Rb1 Se3 128.72(3) . 17 ?
Se1 Rb1 Se3 102.52(3) 24 17 ?
Se1 Rb1 Se3 66.60(2) . 17 ?
Se3 Rb1 Se3 67.22(3) 33_545 17 ?
Cl1 Rb1 Se2 81.07(2) . 3 ?
Se1 Rb1 Se2 63.093(17) 24 3 ?
Se1 Rb1 Se2 130.04(3) . 3 ?
Se3 Rb1 Se2 63.384(14) 33_545 3 ?
Se3 Rb1 Se2 130.22(3) 17 3 ?
Cl1 Rb1 Se2 81.07(2) . . ?
Se1 Rb1 Se2 130.04(3) 24 . ?
Se1 Rb1 Se2 63.093(17) . . ?
Se3 Rb1 Se2 130.22(3) 33_545 . ?
Se3 Rb1 Se2 63.387(14) 17 . ?
Se2 Rb1 Se2 162.14(4) 3 . ?
Cl1 Rb1 Se4 81.41(3) . . ?
Se1 Rb1 Se4 63.36(3) 24 . ?
Se1 Rb1 Se4 63.36(3) . . ?
Se3 Rb1 Se4 129.58(3) 33_545 . ?
Se3 Rb1 Se4 129.58(3) 17 . ?
Se2 Rb1 Se4 88.49(2) 3 . ?
Se2 Rb1 Se4 88.49(2) . . ?
Cl1 Rb1 Se2 80.38(3) . 20_556 ?
Se1 Rb1 Se2 130.17(3) 24 20_556 ?
Se1 Rb1 Se2 130.17(3) . 20_556 ?
Se3 Rb1 Se2 64.05(2) 33_545 20_556 ?
Se3 Rb1 Se2 64.05(2) 17 20_556 ?
Se2 Rb1 Se2 88.70(2) 3 20_556 ?
Se2 Rb1 Se2 88.70(2) . 20_556 ?
Se4 Rb1 Se2 161.79(4) . 20_556 ?
Cl1 Rb1 Ho3 118.52(3) . . ?
Se1 Rb1 Ho3 38.691(17) 24 . ?
Se1 Rb1 Ho3 38.691(17) . . ?
Se3 Rb1 Ho3 100.63(3) 33_545 . ?
Se3 Rb1 Ho3 100.63(3) 17 . ?
Se2 Rb1 Ho3 94.09(2) 3 . ?
Se2 Rb1 Ho3 94.09(2) . . ?
Se4 Rb1 Ho3 37.11(2) . . ?
Se2 Rb1 Ho3 161.10(4) 20_556 . ?
Cl1 Rb1 Ho5 118.13(3) . 8 ?
Se1 Rb1 Ho5 100.85(3) 24 8 ?
Se1 Rb1 Ho5 100.85(3) . 8 ?
Se3 Rb1 Ho5 38.761(16) 33_545 8 ?
Se3 Rb1 Ho5 38.758(16) 17 8 ?
Se2 Rb1 Ho5 94.36(2) 3 8 ?
Se2 Rb1 Ho5 94.36(2) . 8 ?
Se4 Rb1 Ho5 160.47(4) . 8 ?
Se2 Rb1 Ho5 37.741(19) 20_556 8 ?
Ho3 Rb1 Ho5 123.35(3) . 8 ?
Cl1 Rb1 Ho4 118.580(14) . . ?
Se1 Rb1 Ho4 100.81(3) 24 . ?
Se1 Rb1 Ho4 38.126(12) . . ?
Se3 Rb1 Ho4 100.78(3) 33_545 . ?
Se3 Rb1 Ho4 38.259(12) 17 . ?
Se2 Rb1 Ho4 160.35(3) 3 . ?
Se2 Rb1 Ho4 37.509(12) . . ?
Se4 Rb1 Ho4 94.09(2) . . ?
Se2 Rb1 Ho4 94.59(2) 20_556 . ?
Ho3 Rb1 Ho4 76.786(17) . . ?
Ho5 Rb1 Ho4 76.976(17) 8 . ?
Rb1 Cl1 Rb1 90.38(3) . 21_556 ?
Rb1 Cl1 Rb1 89.62(3) . 3 ?
Rb1 Cl1 Rb1 180.00(3) 21_556 3 ?
Rb1 Cl1 Rb1 89.62(3) . 2 ?
Rb1 Cl1 Rb1 90.38(3) 21_556 2 ?
Rb1 Cl1 Rb1 89.62(3) 3 2 ?
Rb1 Cl1 Rb1 90.38(3) . 20_556 ?
Rb1 Cl1 Rb1 89.62(3) 21_556 20_556 ?
Rb1 Cl1 Rb1 90.38(3) 3 20_556 ?
Rb1 Cl1 Rb1 180.00(4) 2 20_556 ?
Rb1 Cl1 Rb1 180.0 . 19_556 ?
Rb1 Cl1 Rb1 89.62(3) 21_556 19_556 ?
Rb1 Cl1 Rb1 90.38(3) 3 19_556 ?
Rb1 Cl1 Rb1 90.38(3) 2 19_556 ?
Rb1 Cl1 Rb1 89.62(3) 20_556 19_556 ?

loop_
_geom_bond_atom_site_label_1
_geom_bond_atom_site_label_2
_geom_bond_distance
_geom_bond_site_symmetry_2
_geom_bond_publ_flag
Ho1 Se3 2.7588(8) 17 ?
Ho1 Se3 2.7588(8) . ?
Ho1 Se6 2.8140(6) . ?
Ho1 Se6 2.8139(6) 32 ?
Ho1 Se5 2.8317(8) 8 ?
Ho1 Se5 2.8318(8) 27 ?
Mn1 Se3 2.7588(8) 17 ?
Mn1 Se3 2.7588(8) . ?
Mn1 Se6 2.8140(6) . ?
Mn1 Se6 2.8139(6) 32 ?
Mn1 Se5 2.8317(8) 8 ?
Mn1 Se5 2.8318(8) 27 ?
Ho2 Se1 2.7808(7) . ?
Ho2 Se1 2.7807(7) 12 ?
Ho2 Se3 2.8257(7) . ?
Ho2 Se3 2.8257(7) 12 ?
Ho2 Se6 2.8620(7) 25 ?
Ho2 Se6 2.8620(7) . ?
Mn2 Se1 2.7808(7) . ?
Mn2 Se1 2.7807(7) 12 ?
Mn2 Se3 2.8257(7) . ?
Mn2 Se3 2.8257(7) 12 ?
Mn2 Se6 2.8620(7) 25 ?
Mn2 Se6 2.8620(7) . ?
Ho3 Se4 2.7427(11) . ?
Ho3 Se1 2.8081(7) . ?
Ho3 Se1 2.8081(7) 24 ?
Ho3 Se6 2.8210(11) 25 ?
Ho3 Se5 2.8766(8) 3 ?
Ho3 Se5 2.8766(8) . ?
Ho3 Ho3 3.9051(10) 3 ?
Ho3 Ho3 3.9051(10) 2 ?
Ho3 Rb1 4.4843(15) . ?
Mn3 Se4 2.7427(11) . ?
Mn3 Se1 2.8081(7) . ?
Mn3 Se1 2.8081(7) 24 ?
Mn3 Se6 2.8210(11) 25 ?
Mn3 Se5 2.8766(8) 3 ?
Mn3 Se5 2.8766(8) . ?
Ho4 Se2 2.8195(7) 31 ?
Ho4 Se2 2.8196(7) . ?
Ho4 Se1 2.8349(7) . ?
Ho4 Se1 2.8348(7) 17 ?
Ho4 Se3 2.8436(7) . ?
Ho4 Se3 2.8436(7) 17 ?
Ho4 Ho4 3.9161(8) 31 ?
Ho4 Ho5 3.9641(4) . ?
Ho4 Ho5 3.9641(4) 31 ?
Ho4 Rb1 4.5909(6) 32 ?
Ho4 Rb1 4.5909(6) . ?
Ho5 Se2 2.7946(10) 31 ?
Ho5 Se3 2.8159(7) 12 ?
Ho5 Se3 2.8160(7) 26_455 ?
Ho5 Se1 2.8512(7) 23 ?
Ho5 Se1 2.8513(7) . ?
Ho5 Se5 2.9020(10) . ?
Ho5 Ho4 3.9640(4) 31 ?
Ho5 Rb1 4.4897(14) 15_554 ?
Se1 Rb1 3.6658(13) . ?
Se2 Ho5 2.7947(10) 31 ?
Se2 Ho4 2.8195(7) 31 ?
Se2 Rb1 4.0111(8) 2 ?
Se2 Rb1 4.0111(8) . ?
Se2 Rb1 4.0584(16) 21_556 ?
Se3 Ho5 2.8158(7) 27 ?
Se3 Rb1 3.6713(13) 32 ?
Se4 Mn3 2.7427(11) 3 ?
Se4 Ho3 2.7427(11) 3 ?
Se4 Mn3 2.7427(11) 2 ?
Se4 Ho3 2.7427(11) 2 ?
Se4 Rb1 4.0245(18) . ?
Se4 Rb1 4.0245(18) 2 ?
Se4 Rb1 4.0245(18) 3 ?
Se5 Mn1 2.8319(8) 26_455 ?
Se5 Ho1 2.8319(8) 26_455 ?
Se5 Mn1 2.8319(8) 15_554 ?
Se5 Ho1 2.8319(8) 15_554 ?
Se5 Mn3 2.8766(8) 2 ?
Se5 Ho3 2.8766(8) 2 ?
Se6 Mn1 2.8141(6) 33_545 ?
Se6 Ho1 2.8141(6) 33_545 ?
Se6 Mn3 2.8210(11) 25 ?
Se6 Ho3 2.8210(11) 25 ?
Se6 Mn2 2.8620(7) 25 ?
Se6 Ho2 2.8620(7) 25 ?
Rb1 Cl1 3.4429(12) . ?
Rb1 Se1 3.6659(13) 24 ?
Rb1 Se3 3.6715(13) 33_545 ?
Rb1 Se3 3.6714(13) 17 ?
Rb1 Se2 4.0111(8) 3 ?
Rb1 Se2 4.0584(16) 20_556 ?
Rb1 Ho5 4.4897(14) 8 ?
Cl1 Rb1 3.4429(12) 21_556 ?
Cl1 Rb1 3.4429(12) 3 ?
Cl1 Rb1 3.4429(12) 2 ?
Cl1 Rb1 3.4429(12) 20_556 ?
Cl1 Rb1 3.4429(12) 19_556 ?
